data_4021711
loop_
_publ_author_name
'Peng-Fei Xu'
'Shuo Li'
'Ta-Jung Lu'
'Chen-Chang Wu'
'Botao Fan'
'Georgia Golfis'

_publ_section_title
;
 Asymmetric Synthesis of \a,\a-Disubstituted \a-Amino Acids
 by Diastereoselective Alkylation of Camphor-Based Tricyclic
 Iminolactone
;
_journal_name_full 'Journal of Organic Chemistry'
_journal_page_first 4364
_journal_page_last 4373
_journal_paper_doi 10.1021/jo052435g
_journal_volume 71
_journal_year 2006
_chemical_formula_sum 'C26 H29 N O2'
_chemical_formula_weight 387.50
_chemical_name_systematic
; 
 ? 
;
_space_group_IT_number 5
_symmetry_cell_setting monoclinic
_symmetry_space_group_name_Hall 'C 2y'
_symmetry_space_group_name_H-M 'C 1 2 1'
_atom_sites_solution_hydrogens geom
_atom_sites_solution_primary direct
_atom_sites_solution_secondary difmap
_audit_creation_method SHELXL-97
_cell_angle_alpha 90.00
_cell_angle_beta 108.896(5)
_cell_angle_gamma 90.00
_cell_formula_units_Z 4
_cell_length_a 14.553(4)
_cell_length_b 13.477(3)
_cell_length_c 11.770(3)
_cell_measurement_temperature 293(2)
_cell_volume 2184.0(9)
_computing_cell_refinement 'Bruker SMART'
_computing_data_collection 'Bruker SMART'
_computing_data_reduction 'Bruker SHELXTL'
_computing_molecular_graphics 'Bruker SHELXTL'
_computing_publication_material 'Bruker SHELXTL'
_computing_structure_refinement 'SHELXL-97 (Sheldrick, 1997)'
_computing_structure_solution 'SHELXS-97 (Sheldrick, 1990)'
_diffrn_ambient_temperature 293(2)
_diffrn_measured_fraction_theta_full 0.997
_diffrn_measured_fraction_theta_max 0.997
_diffrn_measurement_device_type 'CCD area detector'
_diffrn_measurement_method 'phi and omega scans'
_diffrn_radiation_monochromator graphite
_diffrn_radiation_source 'fine-focus sealed tube'
_diffrn_radiation_type MoK\a
_diffrn_radiation_wavelength 0.71073
_diffrn_reflns_av_R_equivalents 0.0334
_diffrn_reflns_av_sigmaI/netI 0.0393
_diffrn_reflns_limit_h_max 17
_diffrn_reflns_limit_h_min -14
_diffrn_reflns_limit_k_max 15
_diffrn_reflns_limit_k_min -16
_diffrn_reflns_limit_l_max 14
_diffrn_reflns_limit_l_min -14
_diffrn_reflns_number 6188
_diffrn_reflns_theta_full 25.99
_diffrn_reflns_theta_max 25.99
_diffrn_reflns_theta_min 2.11
_exptl_absorpt_coefficient_mu 0.074
_exptl_absorpt_correction_type none
_exptl_crystal_density_diffrn 1.178
_exptl_crystal_density_method 'not measured'
_exptl_crystal_F_000 832
_refine_diff_density_max 0.215
_refine_diff_density_min -0.164
_refine_diff_density_rms 0.041
_refine_ls_abs_structure_details 'Flack H D (1983), Acta Cryst. A39, 876-881'
_refine_ls_abs_structure_Flack 1.9(17)
_refine_ls_extinction_method none
_refine_ls_goodness_of_fit_ref 0.931
_refine_ls_hydrogen_treatment mixed
_refine_ls_matrix_type full
_refine_ls_number_parameters 262
_refine_ls_number_reflns 3805
_refine_ls_number_restraints 1
_refine_ls_restrained_S_all 0.930
_refine_ls_R_factor_all 0.0761
_refine_ls_R_factor_gt 0.0524
_refine_ls_shift/su_max 0.121
_refine_ls_shift/su_mean 0.024
_refine_ls_structure_factor_coef Fsqd
_refine_ls_weighting_details 'calc w=1/[\s^2^(Fo^2^)+(0.1000P)^2^+0.0000P] where P=(Fo^2^+2Fc^2^)/3'
_refine_ls_weighting_scheme calc
_refine_ls_wR_factor_gt 0.1311
_refine_ls_wR_factor_ref 0.1480
_reflns_number_gt 2734
_reflns_number_total 3805
_reflns_threshold_expression >2sigma(I)
_cod_data_source_file jo052435gsi20051124_093944.cif
_cod_depositor_comments
;
The following automatic conversions were performed:
'_symmetry_cell_setting' value 'Monoclinic' changed to 'monoclinic'
according to '/home/saulius/struct/CIF-dictionaries/cif_core.dic'
dictionary named 'cif_core.dic' version 2.4.1 from 2010-06-29.

Automatic conversion script
Id: cif_fix_enum 1527 2010-12-29 10:47:43Z saulius 
;
_cod_original_sg_symbol_H-M 'C 2'
_cod_database_code 4021711

loop_
_symmetry_equiv_pos_as_xyz
'x, y, z'
'-x, y, -z'
'x+1/2, y+1/2, z'
'-x+1/2, y+1/2, -z'

loop_
_atom_site_label
_atom_site_type_symbol
_atom_site_fract_x
_atom_site_fract_y
_atom_site_fract_z
_atom_site_U_iso_or_equiv
_atom_site_adp_type
_atom_site_occupancy
_atom_site_symmetry_multiplicity
_atom_site_calc_flag
_atom_site_refinement_flags
O1 O 0.14016(15) 0.85483(17) 0.50200(16) 0.0673(6) Uani 1 1 d .
O2 O 0.22576(11) 0.89089(15) 0.38483(14) 0.0550(5) Uani 1 1 d .
N N 0.05899(14) 0.87829(18) 0.17611(16) 0.0492(5) Uani 1 1 d .
C1 C 0.31062(18) 0.9393(3) 0.2355(3) 0.0636(8) Uani 1 1 d .
C2 C 0.22139(18) 0.9484(2) 0.2794(2) 0.0530(6) Uani 1 1 d .
H2A H 0.2110 1.0184 0.2943 0.064 Uiso 1 1 calc R
C3 C 0.13947(18) 0.8743(2) 0.4029(2) 0.0489(5) Uani 1 1 d .
C4 C 0.04558(17) 0.8764(2) 0.2943(2) 0.0499(6) Uani 1 1 d .
C5 C 0.13893(18) 0.9125(2) 0.1728(2) 0.0507(6) Uani 1 1 d .
C6 C 0.1787(2) 0.9089(2) 0.0702(2) 0.0627(8) Uani 1 1 d .
H6A H 0.1374 0.8752 -0.0021 0.075 Uiso 1 1 calc R
C7 C 0.2096(3) 1.0153(3) 0.0504(3) 0.0836(10) Uani 1 1 d .
H7A H 0.2235 1.0202 -0.0246 0.100 Uiso 1 1 calc R
H7B H 0.1590 1.0626 0.0493 0.100 Uiso 1 1 calc R
C8 C 0.3017(3) 1.0343(3) 0.1582(3) 0.0838(10) Uani 1 1 d .
H8A H 0.2944 1.0928 0.2025 0.101 Uiso 1 1 calc R
H8B H 0.3581 1.0425 0.1323 0.101 Uiso 1 1 calc R
C9 C 0.2773(2) 0.8575(2) 0.1342(3) 0.0649(8) Uani 1 1 d .
C10 C 0.2688(3) 0.7543(3) 0.1824(4) 0.0814(10) Uani 1 1 d .
H10A H 0.2489 0.7081 0.1170 0.122 Uiso 1 1 calc R
H10B H 0.2214 0.7553 0.2233 0.122 Uiso 1 1 calc R
H10C H 0.3305 0.7346 0.2374 0.122 Uiso 1 1 calc R
C11 C 0.3440(3) 0.8503(4) 0.0556(4) 0.0980(12) Uani 1 1 d .
H11A H 0.3200 0.7996 -0.0041 0.147 Uiso 1 1 calc R
H11B H 0.4087 0.8339 0.1052 0.147 Uiso 1 1 calc R
H11C H 0.3445 0.9128 0.0167 0.147 Uiso 1 1 calc R
C12 C 0.4069(2) 0.9267(4) 0.3337(4) 0.0919(12) Uani 1 1 d .
H12A H 0.4171 0.9811 0.3890 0.138 Uiso 1 1 calc R
H12B H 0.4582 0.9252 0.2990 0.138 Uiso 1 1 calc R
H12C H 0.4067 0.8656 0.3755 0.138 Uiso 1 1 calc R
C13 C -0.0113(2) 0.7797(2) 0.2989(3) 0.0575(7) Uani 1 1 d .
H13A H -0.0238 0.7771 0.3750 0.069 Uiso 1 1 calc R
H13B H -0.0735 0.7818 0.2355 0.069 Uiso 1 1 calc R
C14 C 0.0417(2) 0.6866(2) 0.2851(2) 0.0560(7) Uani 1 1 d .
C15 C 0.0998(3) 0.6345(2) 0.3833(3) 0.0748(9) Uani 1 1 d .
H15A H 0.1041 0.6551 0.4603 0.090 Uiso 1 1 calc R
C16 C 0.1519(3) 0.5517(3) 0.3684(4) 0.0926(12) Uani 1 1 d .
H16A H 0.1915 0.5179 0.4352 0.111 Uiso 1 1 calc R
C17 C 0.1449(3) 0.5199(3) 0.2550(4) 0.0886(11) Uani 1 1 d .
H17A H 0.1800 0.4648 0.2450 0.106 Uiso 1 1 calc R
C18 C 0.0869(3) 0.5689(3) 0.1581(3) 0.0785(10) Uani 1 1 d .
H18A H 0.0819 0.5470 0.0813 0.094 Uiso 1 1 calc R
C19 C 0.0353(2) 0.6510(2) 0.1723(3) 0.0640(8) Uani 1 1 d .
H19A H -0.0048 0.6833 0.1045 0.077 Uiso 1 1 calc R
C20 C -0.0172(2) 0.9667(2) 0.3060(3) 0.0592(7) Uani 1 1 d .
H20A H -0.0768 0.9668 0.2381 0.071 Uiso 1 1 calc R
H20B H -0.0348 0.9589 0.3782 0.071 Uiso 1 1 calc R
C21 C 0.0328(2) 1.0656(2) 0.3111(3) 0.0610(8) Uani 1 1 d .
C22 C 0.0896(3) 1.1053(2) 0.4200(3) 0.0741(9) Uani 1 1 d .
H22A H 0.0921 1.0730 0.4907 0.089 Uiso 1 1 calc R
C23 C 0.1426(3) 1.1913(3) 0.4262(4) 0.0960(12) Uani 1 1 d .
H23A H 0.1809 1.2160 0.5002 0.115 Uiso 1 1 calc R
C24 C 0.1380(4) 1.2395(3) 0.3233(6) 0.1086(15) Uani 1 1 d .
H24A H 0.1743 1.2970 0.3270 0.130 Uiso 1 1 calc R
C25 C 0.0810(3) 1.2046(3) 0.2143(5) 0.0999(13) Uani 1 1 d .
H25A H 0.0775 1.2392 0.1446 0.120 Uiso 1 1 calc R
C26 C 0.0273(3) 1.1163(3) 0.2072(3) 0.0785(9) Uani 1 1 d .
H26A H -0.0114 1.0924 0.1330 0.094 Uiso 1 1 calc R

loop_
_atom_site_aniso_label
_atom_site_aniso_U_11
_atom_site_aniso_U_22
_atom_site_aniso_U_33
_atom_site_aniso_U_23
_atom_site_aniso_U_13
_atom_site_aniso_U_12
O1 0.0684(12) 0.0890(15) 0.0477(10) 0.0023(9) 0.0233(9) -0.0060(11)
O2 0.0410(9) 0.0742(13) 0.0493(9) -0.0003(8) 0.0140(7) -0.0063(9)
N 0.0396(10) 0.0625(12) 0.0473(10) -0.0004(10) 0.0166(8) -0.0041(11)
C1 0.0360(14) 0.088(2) 0.0704(17) 0.0076(15) 0.0218(13) -0.0052(14)
C2 0.0420(14) 0.0600(16) 0.0586(15) 0.0022(12) 0.0185(11) -0.0038(12)
C3 0.0478(13) 0.0484(13) 0.0529(14) -0.0037(12) 0.0197(10) -0.0050(12)
C4 0.0443(12) 0.0581(15) 0.0505(12) -0.0022(12) 0.0199(10) -0.0113(13)
C5 0.0423(13) 0.0612(16) 0.0496(13) 0.0019(11) 0.0163(11) -0.0020(12)
C6 0.0534(15) 0.088(2) 0.0522(14) 0.0041(13) 0.0242(12) -0.0084(14)
C7 0.076(2) 0.101(3) 0.084(2) 0.0276(19) 0.0391(19) -0.007(2)
C8 0.070(2) 0.090(2) 0.100(2) 0.013(2) 0.040(2) -0.021(2)
C9 0.0528(16) 0.079(2) 0.0748(17) 0.0016(15) 0.0366(14) -0.0014(14)
C10 0.077(2) 0.078(2) 0.103(2) -0.0021(19) 0.048(2) 0.0067(18)
C11 0.076(2) 0.133(4) 0.107(3) 0.000(2) 0.060(2) 0.004(2)
C12 0.0435(17) 0.132(3) 0.099(2) 0.006(2) 0.0213(16) -0.0108(19)
C13 0.0505(16) 0.0704(18) 0.0579(15) -0.0057(13) 0.0259(13) -0.0133(14)
C14 0.0523(17) 0.0555(16) 0.0642(16) -0.0006(13) 0.0242(13) -0.0195(13)
C15 0.089(2) 0.064(2) 0.0697(18) 0.0055(15) 0.0224(17) -0.0140(19)
C16 0.095(3) 0.070(2) 0.100(3) 0.024(2) 0.013(2) -0.005(2)
C17 0.088(3) 0.059(2) 0.125(3) 0.002(2) 0.044(3) -0.003(2)
C18 0.089(3) 0.065(2) 0.091(2) -0.0116(17) 0.042(2) -0.0080(18)
C19 0.0616(18) 0.0650(19) 0.0685(17) -0.0032(14) 0.0253(14) -0.0101(15)
C20 0.0486(16) 0.0684(18) 0.0656(16) -0.0049(14) 0.0252(13) -0.0010(14)
C21 0.0488(16) 0.0600(18) 0.0789(19) -0.0006(14) 0.0272(15) 0.0082(13)
C22 0.076(2) 0.0639(19) 0.091(2) -0.0089(16) 0.0382(19) 0.0026(17)
C23 0.095(3) 0.065(2) 0.127(3) -0.016(2) 0.035(3) -0.013(2)
C24 0.095(3) 0.055(2) 0.176(5) 0.005(3) 0.043(3) -0.008(2)
C25 0.085(3) 0.079(3) 0.138(4) 0.049(3) 0.040(3) 0.015(2)
C26 0.062(2) 0.075(2) 0.096(2) 0.0232(18) 0.0228(17) 0.0170(17)

loop_
_atom_type_symbol
_atom_type_description
_atom_type_scat_dispersion_real
_atom_type_scat_dispersion_imag
_atom_type_scat_source
C C 0.0033 0.0016 'International Tables Vol C Tables 4.2.6.8 and 6.1.1.4'
H H 0.0000 0.0000 'International Tables Vol C Tables 4.2.6.8 and 6.1.1.4'
N N 0.0061 0.0033 'International Tables Vol C Tables 4.2.6.8 and 6.1.1.4'
O O 0.0106 0.0060 'International Tables Vol C Tables 4.2.6.8 and 6.1.1.4'

loop_
_geom_angle_atom_site_label_1
_geom_angle_atom_site_label_2
_geom_angle_atom_site_label_3
_geom_angle
C3 O2 C2 115.89(19)
C5 N C4 116.2(2)
C12 C1 C2 115.1(3)
C12 C1 C8 115.0(3)
C2 C1 C8 102.1(2)
C12 C1 C9 118.7(3)
C2 C1 C9 102.8(2)
C8 C1 C9 100.8(2)
O2 C2 C5 110.1(2)
O2 C2 C1 115.8(2)
C5 C2 C1 102.9(2)
O1 C3 O2 118.3(2)
O1 C3 C4 122.7(2)
O2 C3 C4 118.9(2)
N C4 C3 115.7(2)
N C4 C13 106.5(2)
C3 C4 C13 107.1(2)
N C4 C20 109.4(2)
C3 C4 C20 109.3(2)
C13 C4 C20 108.59(19)
N C5 C2 125.8(2)
N C5 C6 127.7(2)
C2 C5 C6 105.6(2)
C5 C6 C7 107.3(3)
C5 C6 C9 99.3(2)
C7 C6 C9 102.7(3)
C8 C7 C6 104.4(3)
C7 C8 C1 103.4(3)
C10 C9 C11 108.0(3)
C10 C9 C6 114.5(3)
C11 C9 C6 113.5(3)
C10 C9 C1 113.5(3)
C11 C9 C1 113.4(3)
C6 C9 C1 93.7(2)
C14 C13 C4 113.4(2)
C19 C14 C15 117.2(3)
C19 C14 C13 120.9(3)
C15 C14 C13 121.9(3)
C16 C15 C14 120.8(3)
C17 C16 C15 120.0(4)
C16 C17 C18 119.9(4)
C19 C18 C17 120.4(4)
C18 C19 C14 121.6(3)
C21 C20 C4 113.9(2)
C22 C21 C26 118.3(3)
C22 C21 C20 120.8(3)
C26 C21 C20 120.9(3)
C21 C22 C23 121.9(4)
C24 C23 C22 119.3(4)
C25 C24 C23 120.9(4)
C24 C25 C26 120.2(4)
C21 C26 C25 119.5(4)

loop_
_geom_bond_atom_site_label_1
_geom_bond_atom_site_label_2
_geom_bond_distance
O1 C3 1.192(3)
O2 C3 1.359(3)
O2 C2 1.447(3)
N C5 1.264(3)
N C4 1.466(3)
C1 C12 1.510(4)
C1 C2 1.551(4)
C1 C8 1.551(5)
C1 C9 1.580(4)
C2 C5 1.507(4)
C3 C4 1.540(3)
C4 C13 1.554(4)
C4 C20 1.555(4)
C5 C6 1.500(4)
C6 C7 1.543(5)
C6 C9 1.551(4)
C7 C8 1.540(5)
C9 C10 1.522(5)
C9 C11 1.545(4)
C13 C14 1.508(4)
C14 C19 1.387(4)
C14 C15 1.382(4)
C15 C16 1.392(5)
C16 C17 1.374(6)
C17 C18 1.351(5)
C18 C19 1.378(5)
C20 C21 1.510(4)
C21 C22 1.388(4)
C21 C26 1.380(4)
C22 C23 1.381(5)
C23 C24 1.357(6)
C24 C25 1.366(7)
C25 C26 1.411(6)

loop_
_cod_related_entry_id
_cod_related_entry_database
_cod_related_entry_code
1 ChemSpider 9157159
